data_7715732
loop_
_publ_author_name
'Sadeghian, Mina'
'G&#xf3;mez de Segura, David'
'Golbon Haghighi, Mohsen'
'Safari, Nasser'
'Lalinde, Elena'
'Moreno, M. Teresa'

_publ_section_title
;
 Ladder-like heteropolynuclear assemblies <i>via</i> cyanido bridges and
 platinum(II)-thallium(I) bonds: structural and photophysical properties.
;
_journal_issue 18
_journal_name_full 'Dalton transactions (Cambridge, England : 2003)'
_journal_page_first 7788
_journal_page_last 7800
_journal_paper_doi 10.1039/d4dt00674g
_journal_volume 53
_journal_year 2024
_chemical_formula_sum 'C24 H16 F5 N2 O Pt Tl'
_chemical_formula_weight 842.85
_space_group_IT_number 2
_space_group_name_Hall '-P 1'
_space_group_name_H-M_alt 'P -1'
_symmetry_cell_setting triclinic
_symmetry_Int_Tables_number 2
_symmetry_space_group_name_Hall '-P 1'
_symmetry_space_group_name_H-M 'P -1'
_atom_sites_solution_hydrogens geom
_audit_conform_dict_location ftp://ftp.iucr.org/pub/cif_core.dic
_audit_conform_dict_name cif_core.dic
_audit_conform_dict_version 2.4.3
_audit_creation_date 2022-05-25T18:40:49-00:00
_audit_creation_method 'WinGX routine CIF_UPDATE'
_audit_update_record
;
2024-03-05 deposited with the CCDC.	2024-04-10 downloaded from the CCDC.
;
_cell_angle_alpha 74.76(3)
_cell_angle_beta 88.11(3)
_cell_angle_gamma 76.40(3)
_cell_formula_units_Z 4
_cell_length_a 11.887(2)
_cell_length_b 13.521(3)
_cell_length_c 14.790(3)
_cell_measurement_reflns_used 10673
_cell_measurement_temperature 100(2)
_cell_measurement_theta_max 27.927
_cell_measurement_theta_min 2.235
_cell_measurement_wavelength 0.71073
_cell_volume 2228.2(9)
_computing_cell_refinement 'SAINT 2008/4 integration software'
_computing_data_collection 'Bruker APEX2 software'
_computing_data_reduction 'SORTAV (Blessing, 1995)'
_computing_molecular_graphics 'Ortep for Windows (Farrugia, 2012)'
_computing_publication_material 'WinGX publication routines (Farrugia, 2012)'
_computing_structure_refinement 'SHELXL-2016/6 (Sheldrick, 2016)'
_computing_structure_solution 'SHELXT 2014/5 (Sheldrick, 2014)'
_diffrn_ambient_temperature 100(2)
_diffrn_detector 'APEX-II CCD'
_diffrn_measured_fraction_theta_full 0.999
_diffrn_measured_fraction_theta_max 0.997
_diffrn_measurement_device '\k-geometry diffractometer'
_diffrn_measurement_device_type 'Bruker APEX-II'
_diffrn_measurement_method '\f or \w oscillation scans'
_diffrn_orient_matrix_UB_11 0.031395
_diffrn_orient_matrix_UB_12 0.037537
_diffrn_orient_matrix_UB_13 -0.059324
_diffrn_orient_matrix_UB_21 -0.059393
_diffrn_orient_matrix_UB_22 0.066113
_diffrn_orient_matrix_UB_23 -0.00013
_diffrn_orient_matrix_UB_31 0.054637
_diffrn_orient_matrix_UB_32 0.020956
_diffrn_orient_matrix_UB_33 0.037367
_diffrn_radiation_monochromator graphite
_diffrn_radiation_probe x-ray
_diffrn_radiation_type MoK\a
_diffrn_radiation_wavelength 0.71073
_diffrn_reflns_av_R_equivalents 0.0341
_diffrn_reflns_av_unetI/netI 0.0159
_diffrn_reflns_Laue_measured_fraction_full 0.999
_diffrn_reflns_Laue_measured_fraction_max 0.997
_diffrn_reflns_limit_h_max 15
_diffrn_reflns_limit_h_min -15
_diffrn_reflns_limit_k_max 17
_diffrn_reflns_limit_k_min -17
_diffrn_reflns_limit_l_max 19
_diffrn_reflns_limit_l_min -19
_diffrn_reflns_number 126056
_diffrn_reflns_point_group_measured_fraction_full 0.999
_diffrn_reflns_point_group_measured_fraction_max 0.997
_diffrn_reflns_theta_full 25.242
_diffrn_reflns_theta_max 27.927
_diffrn_reflns_theta_min 2.235
_diffrn_source 'sealed x-ray tube'
_diffrn_standards_number 0
_exptl_absorpt_coefficient_mu 13.557
_exptl_absorpt_correction_T_max 0.746
_exptl_absorpt_correction_T_min 0.41
_exptl_absorpt_correction_type multi-scan
_exptl_absorpt_process_details
;
SADABS-2016/2 - Bruker AXS area detector scaling and absorption correction
;
_exptl_crystal_colour Red
_exptl_crystal_density_diffrn 2.513
_exptl_crystal_density_method 'not measured'
_exptl_crystal_description NEEDLE
_exptl_crystal_F_000 1544
_exptl_crystal_size_max 0.241
_exptl_crystal_size_mid 0.058
_exptl_crystal_size_min 0.034
_refine_diff_density_max 1.446
_refine_diff_density_min -0.958
_refine_diff_density_rms 0.117
_refine_ls_extinction_method none
_refine_ls_goodness_of_fit_ref 1.057
_refine_ls_hydrogen_treatment constr
_refine_ls_matrix_type full
_refine_ls_number_constraints 0
_refine_ls_number_parameters 613
_refine_ls_number_reflns 10673
_refine_ls_number_restraints 0
_refine_ls_restrained_S_all 1.057
_refine_ls_R_factor_all 0.0193
_refine_ls_R_factor_gt 0.015
_refine_ls_shift/su_max 0.003
_refine_ls_shift/su_mean 0
_refine_ls_structure_factor_coef Fsqd
_refine_ls_weighting_details 'w=1/[\s^2^(Fo^2^)+(0.0020P)^2^+4.6958P] where P=(Fo^2^+2Fc^2^)/3'
_refine_ls_weighting_scheme calc
_refine_ls_wR_factor_gt 0.0296
_refine_ls_wR_factor_ref 0.0311
_reflns_Friedel_coverage 0
_reflns_number_gt 9443
_reflns_number_total 10673
_reflns_threshold_expression 'I > 2\s(I)'
_cod_data_source_file d4dt00674g2.cif
_cod_data_source_block shelx
_cod_depositor_comments 'Adding full bibliography for 7715732--7715733.cif.'
_cod_original_cell_volume 2228.1(9)
_cod_database_code 7715732

loop_
_symmetry_equiv_pos_as_xyz
'x, y, z'
'-x, -y, -z'

loop_
_atom_site_label
_atom_site_type_symbol
_atom_site_fract_x
_atom_site_fract_y
_atom_site_fract_z
_atom_site_U_iso_or_equiv
_atom_site_adp_type
_atom_site_occupancy
_atom_site_site_symmetry_order
_atom_site_calc_flag
_atom_site_refinement_flags_posn
_atom_site_refinement_flags_adp
_atom_site_refinement_flags_occupancy
_atom_site_disorder_assembly
_atom_site_disorder_group
Pt1 Pt 0.35814(2) 0.51169(2) 0.68640(2) 0.01124(2) Uani 1 1 d . . . . .
Tl2 Tl 0.12530(2) 0.45429(2) 0.69014(2) 0.01316(2) Uani 1 1 d . . . . .
Pt2 Pt -0.13482(2) 0.49106(2) 0.68895(2) 0.01099(2) Uani 1 1 d . . . . .
Tl1 Tl 0.61941(2) 0.47532(2) 0.68795(2) 0.01657(3) Uani 1 1 d . . . . .
F10 F -0.34958(13) 0.69185(12) 0.62770(11) 0.0178(3) Uani 1 1 d . . . . .
F5 F 0.11462(13) 0.68086(12) 0.63650(12) 0.0200(3) Uani 1 1 d . . . . .
N3 N -0.10395(18) 0.33959(17) 0.66810(16) 0.0135(4) Uani 1 1 d . . . . .
F6 F -0.00090(13) 0.59765(13) 0.81292(12) 0.0217(4) Uani 1 1 d . . . . .
F1 F 0.47954(13) 0.66231(12) 0.77232(12) 0.0195(3) Uani 1 1 d . . . . .
F7 F -0.05976(15) 0.78349(14) 0.85398(13) 0.0276(4) Uani 1 1 d . . . . .
F9 F -0.40641(14) 0.87407(13) 0.67438(12) 0.0236(4) Uani 1 1 d . . . . .
F2 F 0.39371(15) 0.85268(13) 0.80173(12) 0.0230(4) Uani 1 1 d . . . . .
F4 F 0.03287(14) 0.86747(13) 0.67029(13) 0.0255(4) Uani 1 1 d . . . . .
F3 F 0.16853(15) 0.95539(13) 0.75545(12) 0.0246(4) Uani 1 1 d . . . . .
N1 N 0.41773(18) 0.35453(17) 0.68121(16) 0.0140(4) Uani 1 1 d . . . . .
O1 O 0.1916(2) 0.26696(17) 0.81406(15) 0.0315(5) Uani 1 1 d . . . . .
F8 F -0.26278(16) 0.92367(13) 0.78672(13) 0.0280(4) Uani 1 1 d . . . . .
C33 C -0.0857(2) 0.3129(2) 0.58756(19) 0.0164(5) Uani 1 1 d . . . . .
H33 H -0.082392 0.3662 0.531642 0.02 Uiso 1 1 calc R U . . .
C15 C 0.3008(2) 0.6586(2) 0.70494(18) 0.0138(5) Uani 1 1 d . . . . .
C35 C -0.1733(2) 0.6321(2) 0.72009(18) 0.0141(5) Uani 1 1 d . . . . .
C30 C -0.1092(2) 0.2626(2) 0.74871(19) 0.0151(5) Uani 1 1 d . . . . .
C26 C -0.1258(2) 0.2962(2) 0.83299(19) 0.0166(5) Uani 1 1 d . . . . .
C13 C 0.4217(2) 0.3156(2) 0.6066(2) 0.0181(5) Uani 1 1 d . . . . .
H13 H 0.393606 0.361905 0.547455 0.022 Uiso 1 1 calc R U . . .
C20 C 0.1885(2) 0.7178(2) 0.68021(19) 0.0156(5) Uani 1 1 d . . . . .
C6 C 0.4443(2) 0.3326(2) 0.84430(19) 0.0153(5) Uani 1 1 d . . . . .
C40 C -0.2743(2) 0.7086(2) 0.68695(18) 0.0146(5) Uani 1 1 d . . . . .
C1 C 0.3897(2) 0.4413(2) 0.82691(19) 0.0145(5) Uani 1 1 d . . . . .
C21 C -0.1367(2) 0.4057(2) 0.82584(19) 0.0154(5) Uani 1 1 d . . . . .
C10 C 0.4584(2) 0.2870(2) 0.7664(2) 0.0160(5) Uani 1 1 d . . . . .
C29 C -0.0964(2) 0.1563(2) 0.7487(2) 0.0194(6) Uani 1 1 d . . . . .
C44 C 0.2050(3) 0.1645(2) 0.7993(2) 0.0244(6) Uani 1 1 d . . . . .
H44A H 0.260222 0.154606 0.749048 0.029 Uiso 1 1 calc R U . . .
H44B H 0.129745 0.154064 0.781798 0.029 Uiso 1 1 calc R U . . .
C2 C 0.3729(2) 0.4818(2) 0.90461(19) 0.0184(5) Uani 1 1 d . . . . .
H2 H 0.33706 0.554373 0.896343 0.022 Uiso 1 1 calc R U . . .
C16 C 0.3666(2) 0.7094(2) 0.74582(19) 0.0152(5) Uani 1 1 d . . . . .
C12 C 0.4662(3) 0.2084(2) 0.6135(2) 0.0244(6) Uani 1 1 d . . . . .
H12 H 0.464965 0.182422 0.559845 0.029 Uiso 1 1 calc R U . . .
C32 C -0.0712(2) 0.2087(2) 0.5827(2) 0.0210(6) Uani 1 1 d . . . . .
H32 H -0.057316 0.191979 0.524148 0.025 Uiso 1 1 calc R U . . .
C19 C 0.1435(2) 0.8153(2) 0.6965(2) 0.0177(5) Uani 1 1 d . . . . .
C31 C -0.0770(2) 0.1308(2) 0.6621(2) 0.0225(6) Uani 1 1 d . . . . .
H31 H -0.068095 0.060123 0.658888 0.027 Uiso 1 1 calc R U . . .
O2 O 0.3373(2) 0.0085(2) 0.59321(18) 0.0375(6) Uani 1 1 d . . . . .
C11 C 0.5115(3) 0.1407(2) 0.6970(2) 0.0266(7) Uani 1 1 d . . . . .
H11 H 0.544063 0.068367 0.70111 0.032 Uiso 1 1 calc R U . . .
C9 C 0.5094(2) 0.1794(2) 0.7771(2) 0.0214(6) Uani 1 1 d . . . . .
C41 C 0.1760(3) 0.2613(2) 0.9123(2) 0.0232(6) Uani 1 1 d . . . . .
H41A H 0.095324 0.295407 0.923165 0.028 Uiso 1 1 calc R U . . .
H41B H 0.228826 0.297329 0.934488 0.028 Uiso 1 1 calc R U . . .
C36 C -0.1039(2) 0.6628(2) 0.77673(19) 0.0165(5) Uani 1 1 d . . . . .
C23 C -0.1480(3) 0.3585(3) 0.9964(2) 0.0259(7) Uani 1 1 d . . . . .
H23 H -0.153753 0.380377 1.052773 0.031 Uiso 1 1 calc R U . . .
C8 C 0.5522(3) 0.1163(2) 0.8689(2) 0.0275(7) Uani 1 1 d . . . . .
H8 H 0.590086 0.044184 0.877422 0.033 Uiso 1 1 calc R U . . .
C17 C 0.3251(2) 0.8074(2) 0.76268(19) 0.0165(5) Uani 1 1 d . . . . .
C22 C -0.1482(2) 0.4339(2) 0.9100(2) 0.0210(6) Uani 1 1 d . . . . .
H22 H -0.156348 0.50574 0.909375 0.025 Uiso 1 1 calc R U . . .
C25 C -0.1287(2) 0.2197(2) 0.9189(2) 0.0224(6) Uani 1 1 d . . . . .
C37 C -0.1320(2) 0.7586(2) 0.7998(2) 0.0193(6) Uani 1 1 d . . . . .
C24 C -0.1397(3) 0.2545(3) 1.0013(2) 0.0272(7) Uani 1 1 d . . . . .
H24 H -0.141458 0.205594 1.060356 0.033 Uiso 1 1 calc R U . . .
C7 C 0.5393(3) 0.1580(2) 0.9436(2) 0.0274(7) Uani 1 1 d . . . . .
H7 H 0.5681 0.114255 1.003516 0.033 Uiso 1 1 calc R U . . .
C4 C 0.4620(3) 0.3130(2) 1.0103(2) 0.0255(6) Uani 1 1 d . . . . .
H4 H 0.485435 0.271323 1.072112 0.031 Uiso 1 1 calc R U . . .
C3 C 0.4077(3) 0.4179(2) 0.9953(2) 0.0224(6) Uani 1 1 d . . . . .
H3 H 0.393504 0.447747 1.047207 0.027 Uiso 1 1 calc R U . . .
C45 C 0.3701(3) -0.0574(3) 0.5300(2) 0.0269(7) Uani 1 1 d . . . . .
H45A H 0.406549 -0.130462 0.565512 0.032 Uiso 1 1 calc R U . . .
H45B H 0.426541 -0.030649 0.485115 0.032 Uiso 1 1 calc R U . . .
C5 C 0.4828(2) 0.2673(2) 0.9342(2) 0.0209(6) Uani 1 1 d . . . . .
C39 C -0.3064(2) 0.8044(2) 0.7088(2) 0.0175(5) Uani 1 1 d . . . . .
C28 C -0.1016(3) 0.0814(2) 0.8368(2) 0.0262(7) Uani 1 1 d . . . . .
H28 H -0.094327 0.009409 0.838662 0.031 Uiso 1 1 calc R U . . .
C38 C -0.2344(2) 0.8297(2) 0.7658(2) 0.0188(6) Uani 1 1 d . . . . .
C48 C 0.2468(3) 0.0922(3) 0.5456(3) 0.0376(8) Uani 1 1 d . . . . .
H48A H 0.278339 0.145266 0.498948 0.045 Uiso 1 1 calc R U . . .
H48B H 0.200701 0.127057 0.590345 0.045 Uiso 1 1 calc R U . . .
C18 C 0.2115(2) 0.8607(2) 0.7389(2) 0.0185(5) Uani 1 1 d . . . . .
C27 C -0.1168(3) 0.1121(2) 0.9174(2) 0.0280(7) Uani 1 1 d . . . . .
H27 H -0.119551 0.060708 0.974755 0.034 Uiso 1 1 calc R U . . .
C46 C 0.2617(3) -0.0556(3) 0.4778(3) 0.0375(8) Uani 1 1 d . . . . .
H46A H 0.234563 -0.121095 0.503007 0.045 Uiso 1 1 calc R U . . .
H46B H 0.274547 -0.045776 0.409902 0.045 Uiso 1 1 calc R U . . .
C47 C 0.1733(3) 0.0431(3) 0.4977(3) 0.0359(8) Uani 1 1 d . . . . .
H47A H 0.137509 0.092891 0.438533 0.043 Uiso 1 1 calc R U . . .
H47B H 0.111375 0.021013 0.538916 0.043 Uiso 1 1 calc R U . . .
C34 C -0.1396(2) 0.5661(2) 0.55063(19) 0.0135(5) Uani 1 1 d . . . . .
C42 C 0.2035(4) 0.1455(3) 0.9635(3) 0.0420(9) Uani 1 1 d . . . . .
H42A H 0.260969 0.130395 1.015259 0.05 Uiso 1 1 calc R U . . .
H42B H 0.132595 0.124191 0.989987 0.05 Uiso 1 1 calc R U . . .
N2 N 0.1459(2) 0.39158(18) 0.52858(17) 0.0186(5) Uani 1 1 d . . . . .
N4 N 0.6513(2) 0.4026(2) 0.53556(17) 0.0210(5) Uani 1 1 d . . . . .
C14 C 0.3471(2) 0.5687(2) 0.5452(2) 0.0157(5) Uani 1 1 d . . . . .
C43 C 0.2513(4) 0.0885(3) 0.8926(3) 0.0413(9) Uani 1 1 d . . . . .
H43A H 0.224743 0.022445 0.90259 0.05 Uiso 1 1 calc R U . . .
H43B H 0.337007 0.071218 0.89536 0.05 Uiso 1 1 calc R U . . .

loop_
_atom_site_aniso_label
_atom_site_aniso_U_11
_atom_site_aniso_U_22
_atom_site_aniso_U_33
_atom_site_aniso_U_23
_atom_site_aniso_U_13
_atom_site_aniso_U_12
Pt1 0.01018(5) 0.01036(5) 0.01333(5) -0.00410(4) 0.00021(3) -0.00159(3)
Tl2 0.01052(5) 0.01270(5) 0.01625(5) -0.00395(4) 0.00035(4) -0.00258(3)
Pt2 0.00995(4) 0.01107(5) 0.01183(5) -0.00351(3) -0.00024(3) -0.00158(3)
Tl1 0.01055(5) 0.01878(5) 0.02273(6) -0.00855(4) 0.00207(4) -0.00475(4)
F10 0.0148(7) 0.0187(8) 0.0207(8) -0.0062(6) -0.0044(6) -0.0036(6)
F5 0.0166(8) 0.0160(8) 0.0280(9) -0.0065(7) -0.0063(7) -0.0029(6)
N3 0.0107(10) 0.0118(10) 0.0175(11) -0.0034(8) -0.0009(8) -0.0021(8)
F6 0.0150(8) 0.0241(9) 0.0267(9) -0.0137(7) -0.0056(7) 0.0027(6)
F1 0.0143(8) 0.0186(8) 0.0260(9) -0.0085(7) -0.0044(6) -0.0007(6)
F7 0.0259(9) 0.0294(10) 0.0330(10) -0.0202(8) -0.0090(8) -0.0020(7)
F9 0.0205(8) 0.0153(8) 0.0311(10) -0.0065(7) -0.0066(7) 0.0050(6)
F2 0.0276(9) 0.0182(8) 0.0257(9) -0.0095(7) -0.0072(7) -0.0046(7)
F4 0.0165(8) 0.0178(8) 0.0386(11) -0.0068(7) -0.0061(7) 0.0035(6)
F3 0.0301(9) 0.0130(8) 0.0306(10) -0.0109(7) 0.0001(8) 0.0015(7)
N1 0.0111(10) 0.0129(11) 0.0185(11) -0.0061(9) 0.0032(8) -0.0019(8)
O1 0.0524(15) 0.0191(11) 0.0219(11) -0.0018(9) 0.0021(10) -0.0105(10)
F8 0.0330(10) 0.0186(9) 0.0347(10) -0.0171(8) -0.0054(8) 0.0017(7)
C33 0.0143(12) 0.0165(13) 0.0181(13) -0.0045(10) -0.0013(10) -0.0028(10)
C15 0.0161(12) 0.0116(12) 0.0132(12) -0.0020(9) 0.0012(10) -0.0037(9)
C35 0.0135(12) 0.0147(12) 0.0152(13) -0.0059(10) 0.0025(10) -0.0033(10)
C30 0.0084(11) 0.0150(13) 0.0204(14) -0.0019(10) -0.0011(10) -0.0029(9)
C26 0.0103(12) 0.0202(14) 0.0172(13) -0.0012(10) -0.0002(10) -0.0034(10)
C13 0.0142(12) 0.0190(14) 0.0231(15) -0.0090(11) 0.0028(11) -0.0039(10)
C20 0.0183(13) 0.0121(12) 0.0165(13) -0.0034(10) -0.0013(10) -0.0038(10)
C6 0.0106(12) 0.0154(13) 0.0192(13) -0.0028(10) -0.0016(10) -0.0032(9)
C40 0.0147(12) 0.0155(13) 0.0147(13) -0.0041(10) -0.0002(10) -0.0052(10)
C1 0.0117(12) 0.0155(13) 0.0154(13) -0.0026(10) 0.0001(10) -0.0032(9)
C21 0.0085(11) 0.0192(13) 0.0164(13) -0.0030(10) -0.0009(9) -0.0010(9)
C10 0.0093(11) 0.0164(13) 0.0232(14) -0.0056(11) 0.0019(10) -0.0044(10)
C29 0.0140(13) 0.0151(13) 0.0273(15) -0.0020(11) -0.0051(11) -0.0031(10)
C44 0.0221(14) 0.0239(15) 0.0299(17) -0.0109(13) -0.0011(12) -0.0061(12)
C2 0.0198(13) 0.0165(13) 0.0183(14) -0.0044(11) -0.0014(11) -0.0031(10)
C16 0.0131(12) 0.0160(13) 0.0149(13) -0.0025(10) -0.0003(10) -0.0018(10)
C12 0.0243(15) 0.0212(15) 0.0325(17) -0.0177(13) 0.0050(13) -0.0031(12)
C32 0.0208(14) 0.0190(14) 0.0250(15) -0.0109(12) -0.0045(11) -0.0016(11)
C19 0.0151(13) 0.0128(13) 0.0219(14) -0.0022(10) 0.0001(11) 0.0008(10)
C31 0.0224(14) 0.0114(13) 0.0341(17) -0.0065(11) -0.0073(12) -0.0029(11)
O2 0.0412(14) 0.0360(14) 0.0382(14) -0.0144(11) -0.0031(11) -0.0087(11)
C11 0.0257(15) 0.0144(14) 0.0404(19) -0.0130(13) 0.0045(13) 0.0000(11)
C9 0.0157(13) 0.0147(13) 0.0316(16) -0.0054(12) 0.0010(12) 0.0004(10)
C41 0.0240(15) 0.0251(15) 0.0211(15) -0.0065(12) -0.0001(12) -0.0066(12)
C36 0.0124(12) 0.0192(13) 0.0174(13) -0.0077(11) 0.0001(10) 0.0009(10)
C23 0.0228(15) 0.0364(18) 0.0148(14) -0.0062(12) 0.0023(11) -0.0004(13)
C8 0.0231(15) 0.0147(14) 0.0377(18) -0.0027(13) -0.0026(13) 0.0049(11)
C17 0.0210(13) 0.0169(13) 0.0132(13) -0.0048(10) -0.0021(10) -0.0062(10)
C22 0.0167(13) 0.0263(15) 0.0181(14) -0.0060(11) 0.0024(11) -0.0014(11)
C25 0.0149(13) 0.0257(15) 0.0221(15) 0.0021(12) -0.0008(11) -0.0054(11)
C37 0.0192(13) 0.0232(14) 0.0192(14) -0.0117(11) -0.0024(11) -0.0049(11)
C24 0.0214(15) 0.0381(18) 0.0156(14) 0.0038(12) 0.0037(11) -0.0073(13)
C7 0.0248(15) 0.0206(15) 0.0283(17) 0.0030(12) -0.0064(13) 0.0014(12)
C4 0.0263(15) 0.0281(16) 0.0184(15) 0.0004(12) -0.0061(12) -0.0056(12)
C3 0.0271(15) 0.0244(15) 0.0170(14) -0.0058(11) -0.0008(11) -0.0080(12)
C45 0.0239(15) 0.0276(16) 0.0303(17) -0.0100(13) 0.0017(13) -0.0055(12)
C5 0.0177(13) 0.0191(14) 0.0220(15) 0.0000(11) -0.0040(11) -0.0024(11)
C39 0.0148(13) 0.0150(13) 0.0198(14) -0.0034(10) -0.0012(10) 0.0010(10)
C28 0.0254(15) 0.0165(14) 0.0333(17) 0.0025(12) -0.0064(13) -0.0077(12)
C38 0.0231(14) 0.0137(13) 0.0207(14) -0.0089(11) 0.0020(11) -0.0015(10)
C48 0.047(2) 0.036(2) 0.0275(18) -0.0056(15) -0.0026(16) -0.0077(16)
C18 0.0236(14) 0.0106(12) 0.0201(14) -0.0054(10) 0.0007(11) -0.0001(10)
C27 0.0252(15) 0.0245(16) 0.0279(17) 0.0074(13) -0.0028(13) -0.0091(12)
C46 0.0322(18) 0.060(2) 0.0290(18) -0.0133(17) 0.0036(15) -0.0265(17)
C47 0.0208(16) 0.050(2) 0.0328(19) -0.0042(16) -0.0005(14) -0.0080(15)
C34 0.0111(12) 0.0111(12) 0.0191(14) -0.0056(10) 0.0005(10) -0.0020(9)
C42 0.067(3) 0.0254(18) 0.0272(18) -0.0006(14) -0.0011(18) -0.0052(17)
N2 0.0185(11) 0.0177(12) 0.0194(12) -0.0044(9) 0.0022(9) -0.0048(9)
N4 0.0173(12) 0.0247(13) 0.0210(13) -0.0069(10) 0.0006(10) -0.0040(10)
C14 0.0114(12) 0.0153(13) 0.0212(14) -0.0071(11) 0.0007(10) -0.0020(9)
C43 0.060(3) 0.0235(17) 0.033(2) -0.0022(14) 0.0102(18) -0.0036(16)

loop_
_atom_type_symbol
_atom_type_description
_atom_type_scat_dispersion_real
_atom_type_scat_dispersion_imag
_atom_type_scat_source
C C 0.0033 0.0016 'International Tables Vol C Tables 4.2.6.8 and 6.1.1.4'
H H 0 0 'International Tables Vol C Tables 4.2.6.8 and 6.1.1.4'
F F 0.0171 0.0103 'International Tables Vol C Tables 4.2.6.8 and 6.1.1.4'
N N 0.0061 0.0033 'International Tables Vol C Tables 4.2.6.8 and 6.1.1.4'
Pt Pt -1.7033 8.3905 'International Tables Vol C Tables 4.2.6.8 and 6.1.1.4'
Tl Tl -2.8358 9.6688 'International Tables Vol C Tables 4.2.6.8 and 6.1.1.4'
O O 0.0106 0.006 'International Tables Vol C Tables 4.2.6.8 and 6.1.1.4'

loop_
_geom_angle_atom_site_label_1
_geom_angle_atom_site_label_2
_geom_angle_atom_site_label_3
_geom_angle
_geom_angle_site_symmetry_1
_geom_angle_site_symmetry_3
_geom_angle_publ_flag
C14 Pt1 C15 91.75(11) . . ?
C14 Pt1 C1 172.49(10) . . ?
C15 Pt1 C1 93.78(11) . . ?
C14 Pt1 N1 93.71(10) . . ?
C15 Pt1 N1 174.54(9) . . ?
C1 Pt1 N1 80.80(10) . . ?
C14 Pt1 Tl1 91.83(8) . . ?
C15 Pt1 Tl1 104.64(8) . . ?
C1 Pt1 Tl1 81.85(8) . . ?
N1 Pt1 Tl1 75.41(7) . . ?
C14 Pt1 Tl2 91.87(8) . . ?
C15 Pt1 Tl2 98.03(8) . . ?
C1 Pt1 Tl2 92.40(8) . . ?
N1 Pt1 Tl2 81.60(6) . . ?
Tl1 Pt1 Tl2 156.900(9) . . ?
O1 Tl2 N2 99.56(7) . . ?
O1 Tl2 Pt2 102.43(6) . . ?
N2 Tl2 Pt2 93.90(6) . . ?
O1 Tl2 Pt1 95.76(6) . . ?
N2 Tl2 Pt1 97.27(6) . . ?
Pt2 Tl2 Pt1 156.739(8) . . ?
C35 Pt2 C34 89.84(11) . . ?
C35 Pt2 C21 94.15(11) . . ?
C34 Pt2 C21 174.93(10) . . ?
C35 Pt2 N3 174.45(9) . . ?
C34 Pt2 N3 94.83(10) . . ?
C21 Pt2 N3 81.03(10) . . ?
C35 Pt2 Tl1 94.18(8) . 1_455 ?
C34 Pt2 Tl1 93.85(8) . 1_455 ?
C21 Pt2 Tl1 82.76(8) . 1_455 ?
N3 Pt2 Tl1 82.54(6) . 1_455 ?
C35 Pt2 Tl2 98.67(8) . . ?
C34 Pt2 Tl2 89.15(8) . . ?
C21 Pt2 Tl2 93.33(8) . . ?
N3 Pt2 Tl2 84.41(6) . . ?
Tl1 Pt2 Tl2 166.807(6) 1_455 . ?
N4 Tl1 Pt2 90.99(6) . 1_655 ?
N4 Tl1 Pt1 96.43(6) . . ?
Pt2 Tl1 Pt1 166.972(6) 1_655 . ?
C33 N3 C30 118.9(2) . . ?
C33 N3 Pt2 127.69(19) . . ?
C30 N3 Pt2 113.31(17) . . ?
C13 N1 C10 118.8(2) . . ?
C13 N1 Pt1 128.03(19) . . ?
C10 N1 Pt1 113.21(17) . . ?
C44 O1 C41 109.8(2) . . ?
C44 O1 Tl2 128.31(18) . . ?
C41 O1 Tl2 118.40(17) . . ?
N3 C33 C32 122.0(3) . . ?
N3 C33 H33 119 . . ?
C32 C33 H33 119 . . ?
C20 C15 C16 113.0(2) . . ?
C20 C15 Pt1 122.34(19) . . ?
C16 C15 Pt1 124.64(19) . . ?
C40 C35 C36 113.1(2) . . ?
C40 C35 Pt2 122.51(19) . . ?
C36 C35 Pt2 124.42(19) . . ?
N3 C30 C29 122.0(3) . . ?
N3 C30 C26 116.0(2) . . ?
C29 C30 C26 122.0(3) . . ?
C25 C26 C30 118.6(3) . . ?
C25 C26 C21 123.7(3) . . ?
C30 C26 C21 117.8(2) . . ?
N1 C13 C12 121.7(3) . . ?
N1 C13 H13 119.2 . . ?
C12 C13 H13 119.2 . . ?
F5 C20 C19 115.3(2) . . ?
F5 C20 C15 120.2(2) . . ?
C19 C20 C15 124.4(3) . . ?
C5 C6 C1 123.4(3) . . ?
C5 C6 C10 118.8(2) . . ?
C1 C6 C10 117.8(2) . . ?
F10 C40 C39 115.2(2) . . ?
F10 C40 C35 120.1(2) . . ?
C39 C40 C35 124.7(2) . . ?
C2 C1 C6 116.3(2) . . ?
C2 C1 Pt1 131.8(2) . . ?
C6 C1 Pt1 111.82(19) . . ?
C22 C21 C26 115.7(3) . . ?
C22 C21 Pt2 132.7(2) . . ?
C26 C21 Pt2 111.61(19) . . ?
N1 C10 C9 122.3(3) . . ?
N1 C10 C6 115.8(2) . . ?
C9 C10 C6 121.9(3) . . ?
C31 C29 C30 117.5(3) . . ?
C31 C29 C28 124.7(3) . . ?
C30 C29 C28 117.8(3) . . ?
O1 C44 C43 104.7(3) . . ?
O1 C44 H44A 110.8 . . ?
C43 C44 H44A 110.8 . . ?
O1 C44 H44B 110.8 . . ?
C43 C44 H44B 110.8 . . ?
H44A C44 H44B 108.9 . . ?
C1 C2 C3 121.5(3) . . ?
C1 C2 H2 119.3 . . ?
C3 C2 H2 119.3 . . ?
F1 C16 C17 115.6(2) . . ?
F1 C16 C15 120.1(2) . . ?
C17 C16 C15 124.4(2) . . ?
C11 C12 C13 120.4(3) . . ?
C11 C12 H12 119.8 . . ?
C13 C12 H12 119.8 . . ?
C31 C32 C33 120.0(3) . . ?
C31 C32 H32 120 . . ?
C33 C32 H32 120 . . ?
F4 C19 C18 119.4(2) . . ?
F4 C19 C20 120.6(2) . . ?
C18 C19 C20 120.1(2) . . ?
C32 C31 C29 119.5(3) . . ?
C32 C31 H31 120.2 . . ?
C29 C31 H31 120.2 . . ?
C48 O2 C45 105.1(3) . . ?
C12 C11 C9 119.4(3) . . ?
C12 C11 H11 120.3 . . ?
C9 C11 H11 120.3 . . ?
C10 C9 C11 117.4(3) . . ?
C10 C9 C8 117.8(3) . . ?
C11 C9 C8 124.8(3) . . ?
O1 C41 C42 106.5(3) . . ?
O1 C41 H41A 110.4 . . ?
C42 C41 H41A 110.4 . . ?
O1 C41 H41B 110.4 . . ?
C42 C41 H41B 110.4 . . ?
H41A C41 H41B 108.6 . . ?
F6 C36 C37 115.6(2) . . ?
F6 C36 C35 120.2(2) . . ?
C37 C36 C35 124.2(2) . . ?
C24 C23 C22 121.7(3) . . ?
C24 C23 H23 119.2 . . ?
C22 C23 H23 119.2 . . ?
C7 C8 C9 121.1(3) . . ?
C7 C8 H8 119.5 . . ?
C9 C8 H8 119.5 . . ?
F2 C17 C18 118.9(2) . . ?
F2 C17 C16 121.4(2) . . ?
C18 C17 C16 119.7(2) . . ?
C21 C22 C23 121.5(3) . . ?
C21 C22 H22 119.3 . . ?
C23 C22 H22 119.3 . . ?
C24 C25 C26 117.2(3) . . ?
C24 C25 C27 124.1(3) . . ?
C26 C25 C27 118.7(3) . . ?
F7 C37 C38 119.6(2) . . ?
F7 C37 C36 120.9(2) . . ?
C38 C37 C36 119.5(3) . . ?
C23 C24 C25 120.2(3) . . ?
C23 C24 H24 119.9 . . ?
C25 C24 H24 119.9 . . ?
C8 C7 C5 121.6(3) . . ?
C8 C7 H7 119.2 . . ?
C5 C7 H7 119.2 . . ?
C3 C4 C5 120.1(3) . . ?
C3 C4 H4 120 . . ?
C5 C4 H4 120 . . ?
C4 C3 C2 121.2(3) . . ?
C4 C3 H3 119.4 . . ?
C2 C3 H3 119.4 . . ?
O2 C45 C46 108.0(3) . . ?
O2 C45 H45A 110.1 . . ?
C46 C45 H45A 110.1 . . ?
O2 C45 H45B 110.1 . . ?
C46 C45 H45B 110.1 . . ?
H45A C45 H45B 108.4 . . ?
C4 C5 C6 117.5(3) . . ?
C4 C5 C7 123.8(3) . . ?
C6 C5 C7 118.7(3) . . ?
F9 C39 C38 119.5(2) . . ?
F9 C39 C40 121.1(2) . . ?
C38 C39 C40 119.4(2) . . ?
C27 C28 C29 120.9(3) . . ?
C27 C28 H28 119.6 . . ?
C29 C28 H28 119.6 . . ?
F8 C38 C39 120.5(2) . . ?
F8 C38 C37 120.4(3) . . ?
C39 C38 C37 119.1(2) . . ?
O2 C48 C47 105.9(3) . . ?
O2 C48 H48A 110.6 . . ?
C47 C48 H48A 110.6 . . ?
O2 C48 H48B 110.6 . . ?
C47 C48 H48B 110.6 . . ?
H48A C48 H48B 108.7 . . ?
F3 C18 C19 120.6(2) . . ?
F3 C18 C17 121.0(2) . . ?
C19 C18 C17 118.4(2) . . ?
C28 C27 C25 122.1(3) . . ?
C28 C27 H27 119 . . ?
C25 C27 H27 119 . . ?
C45 C46 C47 102.0(3) . . ?
C45 C46 H46A 111.4 . . ?
C47 C46 H46A 111.4 . . ?
C45 C46 H46B 111.4 . . ?
C47 C46 H46B 111.4 . . ?
H46A C46 H46B 109.2 . . ?
C48 C47 C46 103.8(3) . . ?
C48 C47 H47A 111 . . ?
C46 C47 H47A 111 . . ?
C48 C47 H47B 111 . . ?
C46 C47 H47B 111 . . ?
H47A C47 H47B 109 . . ?
N2 C34 Pt2 177.8(2) 2_566 . ?
C43 C42 C41 105.8(3) . . ?
C43 C42 H42A 110.6 . . ?
C41 C42 H42A 110.6 . . ?
C43 C42 H42B 110.6 . . ?
C41 C42 H42B 110.6 . . ?
H42A C42 H42B 108.7 . . ?
C34 N2 Tl2 135.4(2) 2_566 . ?
C14 N4 Tl1 141.4(2) 2_666 . ?
N4 C14 Pt1 175.2(2) 2_666 . ?
C42 C43 C44 104.7(3) . . ?
C42 C43 H43A 110.8 . . ?
C44 C43 H43A 110.8 . . ?
C42 C43 H43B 110.8 . . ?
C44 C43 H43B 110.8 . . ?
H43A C43 H43B 108.9 . . ?

loop_
_geom_bond_atom_site_label_1
_geom_bond_atom_site_label_2
_geom_bond_distance
_geom_bond_site_symmetry_2
_geom_bond_publ_flag
Pt1 C14 2.024(3) . ?
Pt1 C15 2.030(3) . ?
Pt1 C1 2.051(3) . ?
Pt1 N1 2.097(2) . ?
Pt1 Tl1 3.0279(7) . ?
Pt1 Tl2 3.0401(7) . ?
Tl2 O1 2.667(2) . ?
Tl2 N2 2.724(2) . ?
Tl2 Pt2 3.0140(7) . ?
Pt2 C35 2.024(3) . ?
Pt2 C34 2.027(3) . ?
Pt2 C21 2.052(3) . ?
Pt2 N3 2.096(2) . ?
Pt2 Tl1 2.9795(6) 1_455 ?
Tl1 N4 2.669(3) . ?
F10 C40 1.368(3) . ?
F5 C20 1.361(3) . ?
N3 C33 1.330(3) . ?
N3 C30 1.372(3) . ?
F6 C36 1.360(3) . ?
F1 C16 1.365(3) . ?
F7 C37 1.348(3) . ?
F9 C39 1.350(3) . ?
F2 C17 1.351(3) . ?
F4 C19 1.353(3) . ?
F3 C18 1.345(3) . ?
N1 C13 1.336(3) . ?
N1 C10 1.372(4) . ?
O1 C44 1.430(4) . ?
O1 C41 1.443(4) . ?
F8 C38 1.350(3) . ?
C33 C32 1.400(4) . ?
C33 H33 0.95 . ?
C15 C20 1.390(4) . ?
C15 C16 1.396(4) . ?
C35 C40 1.393(4) . ?
C35 C36 1.395(4) . ?
C30 C29 1.411(4) . ?
C30 C26 1.428(4) . ?
C26 C25 1.417(4) . ?
C26 C21 1.430(4) . ?
C13 C12 1.399(4) . ?
C13 H13 0.95 . ?
C20 C19 1.382(4) . ?
C6 C5 1.410(4) . ?
C6 C1 1.419(4) . ?
C6 C10 1.430(4) . ?
C40 C39 1.381(4) . ?
C1 C2 1.387(4) . ?
C21 C22 1.389(4) . ?
C10 C9 1.407(4) . ?
C29 C31 1.409(4) . ?
C29 C28 1.434(4) . ?
C44 C43 1.517(5) . ?
C44 H44A 0.99 . ?
C44 H44B 0.99 . ?
C2 C3 1.406(4) . ?
C2 H2 0.95 . ?
C16 C17 1.385(4) . ?
C12 C11 1.368(5) . ?
C12 H12 0.95 . ?
C32 C31 1.368(4) . ?
C32 H32 0.95 . ?
C19 C18 1.375(4) . ?
C31 H31 0.95 . ?
O2 C48 1.412(4) . ?
O2 C45 1.439(4) . ?
C11 C9 1.413(4) . ?
C11 H11 0.95 . ?
C9 C8 1.436(4) . ?
C41 C42 1.511(4) . ?
C41 H41A 0.99 . ?
C41 H41B 0.99 . ?
C36 C37 1.388(4) . ?
C23 C24 1.370(5) . ?
C23 C22 1.410(4) . ?
C23 H23 0.95 . ?
C8 C7 1.355(5) . ?
C8 H8 0.95 . ?
C17 C18 1.381(4) . ?
C22 H22 0.95 . ?
C25 C24 1.409(4) . ?
C25 C27 1.434(4) . ?
C37 C38 1.377(4) . ?
C24 H24 0.95 . ?
C7 C5 1.445(4) . ?
C7 H7 0.95 . ?
C4 C3 1.374(4) . ?
C4 C5 1.410(4) . ?
C4 H4 0.95 . ?
C3 H3 0.95 . ?
C45 C46 1.516(4) . ?
C45 H45A 0.99 . ?
C45 H45B 0.99 . ?
C39 C38 1.377(4) . ?
C28 C27 1.356(5) . ?
C28 H28 0.95 . ?
C48 C47 1.506(5) . ?
C48 H48A 0.99 . ?
C48 H48B 0.99 . ?
C27 H27 0.95 . ?
C46 C47 1.579(5) . ?
C46 H46A 0.99 . ?
C46 H46B 0.99 . ?
C47 H47A 0.99 . ?
C47 H47B 0.99 . ?
C34 N2 1.157(4) 2_566 ?
C42 C43 1.483(5) . ?
C42 H42A 0.99 . ?
C42 H42B 0.99 . ?
N4 C14 1.156(4) 2_666 ?
C43 H43A 0.99 . ?
C43 H43B 0.99 . ?
